data_4322939
loop_
_publ_author_name
'Gerd W. Rabe'
'Henrike Heise'
'Glenn P. A. Yap'
'Louise M. Liable-Sands'
'Ilia A. Guzei'
'Arnold L. Rheingold'

_publ_contact_author
;
        Rabe, Gerd W.
        Technische Universitat Munchen
        Anorganisch-Chemisches Institut
        Lichtenbergstr. 4
        85747 Garching
;
_publ_contact_author_email g.rabe@lrz.tu-muenchen.de
_publ_contact_author_fax 011-49-89-3209-3125
_publ_contact_author_phone 011-49-89-3209-3085
_publ_section_title
;
 Molecular Structures of the Heavier Alkali Metal Salts of
 Supermesitylphosphane: A Systematic Investigation
;
_journal_name_full 'Inorganic Chemistry'
_journal_page_first 4235
_journal_page_last 4245
_journal_paper_doi 10.1021/ic971178y
_journal_volume 37
_journal_year 1998
_chemical_formula_structural (Rb(mu-PH(2,4,6-tris-t-butylphenyl))2
_chemical_formula_sum 'C18 H30 P Rb'
_chemical_formula_weight 362.86
_chemical_name_systematic
;
 Rubidium bis(2,4,6-tri-t-butylbenzene)phosphide (3)
;
_space_group_IT_number 2
_symmetry_cell_setting triclinic
_symmetry_space_group_name_Hall '-P 1'
_symmetry_space_group_name_H-M 'P -1'
_atom_sites_solution_hydrogens geom
_atom_sites_solution_primary direct
_atom_sites_solution_secondary difmap
_audit_creation_method SHELXL
_cell_angle_alpha 91.3524(13)
_cell_angle_beta 102.5584(13)
_cell_angle_gamma 107.7966(14)
_cell_formula_units_Z 2
_cell_length_a 6.71320(10)
_cell_length_b 10.5022(2)
_cell_length_c 14.9733(3)
_cell_measurement_reflns_used 3578
_cell_measurement_temperature 218(2)
_cell_measurement_theta_max 25.0
_cell_measurement_theta_min 2.0
_cell_volume 976.49(3)
_computing_cell_refinement 'Siemens SMART'
_computing_data_collection 'Siemens SMART'
_computing_data_reduction SAINT
_computing_molecular_graphics XP
_computing_publication_material XCIF
_computing_structure_refinement 'SHELXL-5.03 (Sheldrick, 1994)'
_computing_structure_solution 'SHELXS-5.03 (Sheldrick, 1994)'
_diffrn_ambient_temperature 218(2)
_diffrn_measurement_device 'Siemens P4/CCD'
_diffrn_measurement_method 'phi, omega'
_diffrn_radiation_monochromator graphite
_diffrn_radiation_source 'fine-focus sealed tube'
_diffrn_radiation_type MoK\a
_diffrn_radiation_wavelength 0.71073
_diffrn_reflns_av_R_equivalents 0.0674
_diffrn_reflns_av_sigmaI/netI 0.1557
_diffrn_reflns_limit_h_max 8
_diffrn_reflns_limit_h_min -7
_diffrn_reflns_limit_k_max 13
_diffrn_reflns_limit_k_min -13
_diffrn_reflns_limit_l_max 19
_diffrn_reflns_limit_l_min -19
_diffrn_reflns_number 5898
_diffrn_reflns_theta_max 28.27
_diffrn_reflns_theta_min 1.40
_diffrn_standards_interval_count NA
_diffrn_standards_interval_time NA
_diffrn_standards_number NA
_exptl_absorpt_coefficient_mu 2.608
_exptl_crystal_colour yellow
_exptl_crystal_density_diffrn 1.234
_exptl_crystal_description block
_exptl_crystal_F_000 380
_exptl_crystal_size_max 0.40
_exptl_crystal_size_mid 0.20
_exptl_crystal_size_min 0.08
_refine_diff_density_max 1.060
_refine_diff_density_min -1.494
_refine_diff_density_rms 0.153
_refine_ls_extinction_coef 0.0097(23)
_refine_ls_extinction_expression Fc^*^=kFc[1+0.001xFc^2^\l^3^/sin(2\q)]^-1/4^
_refine_ls_extinction_method SHELXL
_refine_ls_goodness_of_fit_all 0.891
_refine_ls_goodness_of_fit_obs 1.111
_refine_ls_hydrogen_treatment 'idealized contributions'
_refine_ls_matrix_type full
_refine_ls_number_parameters 182
_refine_ls_number_reflns 4238
_refine_ls_number_restraints 0
_refine_ls_restrained_S_all 1.106
_refine_ls_restrained_S_obs 1.111
_refine_ls_R_factor_all 0.0970
_refine_ls_R_factor_obs 0.0655
_refine_ls_shift/esd_max 0.000
_refine_ls_shift/esd_mean 0.000
_refine_ls_structure_factor_coef Fsqd
_refine_ls_weighting_details 'w=1/[\s^2^(Fo^2^)+(0.0300P)^2^+0.0000P] where P=(Fo^2^+2Fc^2^)/3'
_refine_ls_weighting_scheme calc
_refine_ls_wR_factor_all 0.1914
_refine_ls_wR_factor_obs 0.1466
_reflns_number_observed 2514
_reflns_number_total 4245
_reflns_observed_criterion >2sigma(I)
_cod_data_source_file ic971178y_1.cif
_cod_data_source_block rabkr
_cod_depositor_comments
;
The following automatic conversions were performed:

'_refine_ls_weighting_scheme' value 'calc
w=1/[\s^2^(Fo^2^)+(0.0300P)^2^+0.0000P] where P=(Fo^2^+2Fc^2^)/3' was
changed to 'calc'. New tag '_refine_ls_weighting_details' was
created. The value of the new tag was set to
'w=1/[\s^2^(Fo^2^)+(0.0300P)^2^+0.0000P] where P=(Fo^2^+2Fc^2^)/3'.

Automatic conversion script
Id: cif_fix_values 3143 2015-03-26 13:38:13Z robertas 

2022-02-23
Z value and formula fixed to values more according to usual
chemical conventions.                 miguel
;
_cod_original_formula_sum 'C36 H60 P2 Rb2'
_cod_original_formula_weight 725.72
_cod_original_formula_units_Z 1
_cod_original_cell_volume 976.49(4)
_cod_database_code 4322939

loop_
_symmetry_equiv_pos_as_xyz
'x, y, z'
'-x, -y, -z'

loop_
_atom_site_aniso_label
_atom_site_aniso_U_11
_atom_site_aniso_U_22
_atom_site_aniso_U_33
_atom_site_aniso_U_23
_atom_site_aniso_U_13
_atom_site_aniso_U_12
Rb 0.0164(2) 0.0586(4) 0.0570(4) -0.0122(3) 0.0062(2) 0.0144(2)
P1 0.0195(6) 0.0395(7) 0.0349(7) -0.0071(6) 0.0080(5) 0.0093(5)
C1 0.019(2) 0.033(3) 0.031(3) -0.004(2) 0.001(2) 0.008(2)
C2 0.028(3) 0.037(3) 0.033(3) 0.002(2) 0.007(2) 0.009(2)
C3 0.031(3) 0.038(3) 0.027(3) 0.001(2) 0.009(2) 0.012(2)
C4 0.031(3) 0.032(3) 0.036(3) -0.005(2) 0.007(2) 0.011(2)
C5 0.024(2) 0.032(2) 0.026(3) -0.001(2) 0.001(2) 0.011(2)
C6 0.011(2) 0.033(2) 0.035(3) -0.004(2) 0.003(2) 0.007(2)
C7 0.031(3) 0.034(3) 0.047(3) 0.003(2) 0.012(2) 0.009(2)
C8 0.041(3) 0.042(3) 0.068(4) -0.002(3) 0.013(3) 0.026(3)
C9 0.035(3) 0.037(3) 0.058(4) -0.003(3) 0.008(3) 0.003(2)
C10 0.073(5) 0.039(3) 0.064(4) 0.012(3) 0.015(3) 0.028(3)
C11 0.045(3) 0.052(3) 0.033(3) -0.005(2) 0.017(2) 0.012(3)
C12 0.078(5) 0.070(4) 0.057(4) -0.007(3) 0.033(3) 0.033(4)
C13 0.057(4) 0.098(5) 0.071(5) -0.011(4) 0.043(4) 0.009(4)
C14 0.085(5) 0.075(4) 0.039(4) 0.003(3) 0.012(3) 0.038(4)
C15 0.034(3) 0.031(3) 0.043(3) 0.001(2) 0.015(2) 0.007(2)
C16 0.066(4) 0.030(3) 0.064(4) -0.005(3) 0.027(3) 0.003(3)
C17 0.061(4) 0.052(3) 0.056(4) 0.014(3) 0.022(3) 0.026(3)
C18 0.029(3) 0.036(3) 0.065(4) 0.002(3) 0.020(3) 0.001(2)

loop_
_atom_site_label
_atom_site_type_symbol
_atom_site_fract_x
_atom_site_fract_y
_atom_site_fract_z
_atom_site_U_iso_or_equiv
_atom_site_thermal_displace_type
_atom_site_occupancy
_atom_site_calc_flag
_atom_site_refinement_flags
_atom_site_disorder_group
Rb Rb 0.89091(7) 0.63795(5) 0.60589(4) 0.0442(2) Uani 1 d . .
P1 P 1.3715(2) 0.62975(12) 0.56579(9) 0.0312(3) Uani 1 d . .
C1 C 1.2930(7) 0.5703(4) 0.7421(3) 0.0285(10) Uani 1 d . .
C2 C 1.2178(7) 0.6001(5) 0.8170(3) 0.0326(11) Uani 1 d . .
H2A H 1.1566(7) 0.5255(5) 0.8523(3) 0.039 Uiso 1 calc R .
C3 C 1.2161(8) 0.7276(5) 0.8429(3) 0.0315(11) Uani 1 d . .
C4 C 1.3168(8) 0.8301(5) 0.7961(3) 0.0326(11) Uani 1 d . .
H4A H 1.3212(8) 0.9225(5) 0.8140(3) 0.039 Uiso 1 calc R .
C5 C 1.4041(7) 0.8104(4) 0.7214(3) 0.0276(10) Uani 1 d . .
C6 C 1.3673(6) 0.6747(4) 0.6847(3) 0.0270(10) Uani 1 d . .
C7 C 1.2791(8) 0.4210(5) 0.7219(4) 0.0371(12) Uani 1 d . .
C8 C 1.4814(9) 0.4088(5) 0.6932(4) 0.0472(14) Uani 1 d . .
H8A H 1.6091(9) 0.4561(5) 0.7405(4) 0.071 Uiso 1 calc R .
H8B H 1.4912(9) 0.4479(5) 0.6356(4) 0.071 Uiso 1 calc R .
H8C H 1.4706(9) 0.3148(5) 0.6855(4) 0.071 Uiso 1 calc R .
C9 C 1.0771(9) 0.3468(5) 0.6479(4) 0.0461(14) Uani 1 d . .
H9A H 1.0784(9) 0.3922(5) 0.5923(4) 0.069 Uiso 1 calc R .
H9B H 0.9504(9) 0.3460(5) 0.6693(4) 0.069 Uiso 1 calc R .
H9C H 1.0743(9) 0.2552(5) 0.6352(4) 0.069 Uiso 1 calc R .
C10 C 1.2686(11) 0.3446(5) 0.8089(4) 0.056(2) Uani 1 d . .
H10A H 1.3950(11) 0.3892(5) 0.8575(4) 0.084 Uiso 1 calc R .
H10B H 1.2641(11) 0.2530(5) 0.7947(4) 0.084 Uiso 1 calc R .
H10C H 1.1402(11) 0.3438(5) 0.8289(4) 0.084 Uiso 1 calc R .
C11 C 1.1233(9) 0.7505(5) 0.9243(4) 0.0429(13) Uani 1 d . .
C12 C 1.1384(11) 0.8994(6) 0.9425(4) 0.064(2) Uani 1 d . .
H12A H 1.0605(11) 0.9273(6) 0.8881(4) 0.096 Uiso 1 calc R .
H12B H 1.2883(11) 0.9552(6) 0.9568(4) 0.096 Uiso 1 calc R .
H12C H 1.0760(11) 0.9091(6) 0.9939(4) 0.096 Uiso 1 calc R .
C13 C 0.8843(11) 0.6659(7) 0.9058(5) 0.075(2) Uani 1 d . .
H13A H 0.8052(11) 0.6905(7) 0.8503(5) 0.112 Uiso 1 calc R .
H13B H 0.8265(11) 0.6825(7) 0.9574(5) 0.112 Uiso 1 calc R .
H13C H 0.8703(11) 0.5714(7) 0.8982(5) 0.112 Uiso 1 calc R .
C14 C 1.2477(12) 0.7121(7) 1.0113(4) 0.064(2) Uani 1 d . .
H14A H 1.1880(12) 0.7269(7) 1.0626(4) 0.096 Uiso 1 calc R .
H14B H 1.3978(12) 0.7669(7) 1.0236(4) 0.096 Uiso 1 calc R .
H14C H 1.2365(12) 0.6181(7) 1.0032(4) 0.096 Uiso 1 calc R .
C15 C 1.5293(8) 0.9414(5) 0.6849(3) 0.0357(12) Uani 1 d . .
C16 C 1.6283(10) 1.0595(5) 0.7638(4) 0.055(2) Uani 1 d . .
H16A H 1.7244(10) 1.0348(5) 0.8135(4) 0.082 Uiso 1 calc R .
H16B H 1.5136(10) 1.0771(5) 0.7865(4) 0.082 Uiso 1 calc R .
H16C H 1.7081(10) 1.1396(5) 0.7401(4) 0.082 Uiso 1 calc R .
C17 C 1.3809(10) 0.9890(6) 0.6099(4) 0.053(2) Uani 1 d . .
H17A H 1.2592(10) 0.9962(6) 0.6323(4) 0.079 Uiso 1 calc R .
H17B H 1.3296(10) 0.9247(6) 0.5558(4) 0.079 Uiso 1 calc R .
H17C H 1.4600(10) 1.0760(6) 0.5942(4) 0.079 Uiso 1 calc R .
C18 C 1.7269(8) 0.9282(5) 0.6523(4) 0.0439(14) Uani 1 d . .
H18A H 1.8176(8) 0.8980(5) 0.7011(4) 0.066 Uiso 1 calc R .
H18B H 1.8086(8) 1.0148(5) 0.6369(4) 0.066 Uiso 1 calc R .
H18C H 1.6782(8) 0.8635(5) 0.5985(4) 0.066 Uiso 1 calc R .

loop_
_atom_type_symbol
_atom_type_description
_atom_type_scat_dispersion_real
_atom_type_scat_dispersion_imag
_atom_type_scat_source
C C 0.0033 0.0016 'International Tables Vol C Tables 4.2.6.8 and 6.1.1.4'
H H 0.0000 0.0000 'International Tables Vol C Tables 4.2.6.8 and 6.1.1.4'
P P 0.1023 0.0942 'International Tables Vol C Tables 4.2.6.8 and 6.1.1.4'
Rb Rb -0.9393 2.9676 'International Tables Vol C Tables 4.2.6.8 and 6.1.1.4'

loop_
_geom_angle_atom_site_label_1
_geom_angle_atom_site_label_2
_geom_angle_atom_site_label_3
_geom_angle
_geom_angle_site_symmetry_1
_geom_angle_site_symmetry_3
_geom_angle_publ_flag
C6 Rb C1 26.00(12) . . ?
C6 Rb P1 167.09(9) . 1_455 ?
C1 Rb P1 147.49(9) . 1_455 ?
C6 Rb C5 25.09(10) . . ?
C1 Rb C5 42.92(11) . . ?
P1 Rb C5 144.73(8) 1_455 . ?
C6 Rb P1 32.27(9) . . ?
C1 Rb P1 50.13(9) . . ?
P1 Rb P1 160.27(5) 1_455 . ?
C5 Rb P1 50.13(8) . . ?
C6 Rb P1 114.57(8) . 2_766 ?
C1 Rb P1 108.65(8) . 2_766 ?
P1 Rb P1 77.02(3) 1_455 2_766 ?
C5 Rb P1 137.96(8) . 2_766 ?
P1 Rb P1 88.30(3) . 2_766 ?
C6 Rb C2 42.80(12) . . ?
C1 Rb C2 23.13(11) . . ?
P1 Rb C2 126.95(8) 1_455 . ?
C5 Rb C2 47.15(11) . . ?
P1 Rb C2 72.11(8) . . ?
P1 Rb C2 122.02(8) 2_766 . ?
C6 Rb C8 121.18(13) . 1_455 ?
C1 Rb C8 95.21(12) . 1_455 ?
P1 Rb C8 54.69(9) 1_455 1_455 ?
C5 Rb C8 127.65(12) . 1_455 ?
P1 Rb C8 133.65(8) . 1_455 ?
P1 Rb C8 73.76(9) 2_766 1_455 ?
C2 Rb C8 81.83(12) . 1_455 ?
C6 Rb C4 42.18(11) . . ?
C1 Rb C4 47.18(11) . . ?
P1 Rb C4 125.36(8) 1_455 . ?
C5 Rb C4 22.96(11) . . ?
P1 Rb C4 71.97(8) . . ?
P1 Rb C4 155.32(8) 2_766 . ?
C2 Rb C4 38.35(11) . . ?
C8 Rb C4 109.07(13) 1_455 . ?
C6 Rb C18 114.76(12) . 1_455 ?
C1 Rb C18 123.05(12) . 1_455 ?
P1 Rb C18 56.45(8) 1_455 1_455 ?
C5 Rb C18 89.68(11) . 1_455 ?
P1 Rb C18 128.89(8) . 1_455 ?
P1 Rb C18 127.89(9) 2_766 1_455 ?
C2 Rb C18 105.30(12) . 1_455 ?
C8 Rb C18 94.31(11) 1_455 1_455 ?
C4 Rb C18 76.76(11) . 1_455 ?
C6 Rb C3 49.62(11) . . ?
C1 Rb C3 40.83(10) . . ?
P1 Rb C3 117.70(8) 1_455 . ?
C5 Rb C3 40.53(11) . . ?
P1 Rb C3 81.89(8) . . ?
P1 Rb C3 143.68(8) 2_766 . ?
C2 Rb C3 22.12(10) . . ?
C8 Rb C3 88.06(12) 1_455 . ?
C4 Rb C3 21.84(11) . . ?
C18 Rb C3 83.72(12) 1_455 . ?
C6 Rb Rb 73.11(8) . 2_766 ?
C1 Rb Rb 77.46(8) . 2_766 ?
P1 Rb Rb 119.41(3) 1_455 2_766 ?
C5 Rb Rb 94.62(8) . 2_766 ?
P1 Rb Rb 44.72(2) . 2_766 ?
P1 Rb Rb 43.58(2) 2_766 2_766 ?
C2 Rb Rb 99.29(8) . 2_766 ?
C8 Rb Rb 106.21(8) 1_455 2_766 ?
C4 Rb Rb 115.22(8) . 2_766 ?
C18 Rb Rb 149.93(9) 1_455 2_766 ?
C3 Rb Rb 118.03(7) . 2_766 ?
C6 P1 Rb 97.83(14) . 1_655 ?
C6 P1 Rb 62.58(13) . . ?
Rb P1 Rb 160.27(5) 1_655 . ?
C6 P1 Rb 138.28(15) . 2_766 ?
Rb P1 Rb 102.98(3) 1_655 2_766 ?
Rb P1 Rb 91.70(3) . 2_766 ?
C2 C1 C6 119.5(4) . . ?
C2 C1 C7 116.9(4) . . ?
C6 C1 C7 123.5(4) . . ?
C2 C1 Rb 88.8(3) . . ?
C6 C1 Rb 68.2(2) . . ?
C7 C1 Rb 110.7(3) . . ?
C3 C2 C1 123.8(5) . . ?
C3 C2 Rb 84.1(3) . . ?
C1 C2 Rb 68.1(3) . . ?
C4 C3 C2 116.1(4) . . ?
C4 C3 C11 123.4(4) . . ?
C2 C3 C11 120.3(4) . . ?
C4 C3 Rb 76.6(3) . . ?
C2 C3 Rb 73.8(3) . . ?
C11 C3 Rb 123.1(3) . . ?
C3 C4 C5 123.9(4) . . ?
C3 C4 Rb 81.6(3) . . ?
C5 C4 Rb 70.4(2) . . ?
C4 C5 C6 118.6(4) . . ?
C4 C5 C15 115.2(4) . . ?
C6 C5 C15 126.2(4) . . ?
C4 C5 Rb 86.7(3) . . ?
C6 C5 Rb 63.9(2) . . ?
C15 C5 Rb 119.2(3) . . ?
C5 C6 C1 116.1(4) . . ?
C5 C6 P1 123.4(4) . . ?
C1 C6 P1 119.9(3) . . ?
C5 C6 Rb 91.0(3) . . ?
C1 C6 Rb 85.8(2) . . ?
P1 C6 Rb 85.15(15) . . ?
C9 C7 C10 107.3(5) . . ?
C9 C7 C8 109.9(4) . . ?
C10 C7 C8 104.9(4) . . ?
C9 C7 C1 110.9(4) . . ?
C10 C7 C1 111.3(4) . . ?
C8 C7 C1 112.2(4) . . ?
C14 C11 C3 109.9(5) . . ?
C14 C11 C13 109.6(5) . . ?
C3 C11 C13 110.2(4) . . ?
C14 C11 C12 107.3(5) . . ?
C3 C11 C12 112.3(4) . . ?
C13 C11 C12 107.5(5) . . ?
C17 C15 C18 111.4(4) . . ?
C17 C15 C5 111.7(4) . . ?
C18 C15 C5 112.6(4) . . ?
C17 C15 C16 105.8(4) . . ?
C18 C15 C16 104.1(4) . . ?
C5 C15 C16 110.6(4) . . ?

loop_
_geom_bond_atom_site_label_1
_geom_bond_atom_site_label_2
_geom_bond_distance
_geom_bond_site_symmetry_2
_geom_bond_publ_flag
Rb C6 3.058(4) . ?
Rb C1 3.286(4) . ?
Rb P1 3.3808(13) 1_455 ?
Rb C5 3.404(4) . ?
Rb P1 3.4332(13) . ?
Rb P1 3.5039(13) 2_766 ?
Rb C2 3.542(5) . ?
Rb C8 3.567(6) 1_455 ?
Rb C4 3.609(5) . ?
Rb C18 3.643(5) 1_455 ?
Rb C3 3.670(5) . ?
Rb Rb 4.9776(10) 2_766 ?
P1 C6 1.840(5) . ?
P1 Rb 3.3808(12) 1_655 ?
P1 Rb 3.5039(13) 2_766 ?
C1 C2 1.392(6) . ?
C1 C6 1.445(7) . ?
C1 C7 1.560(6) . ?
C2 C3 1.389(6) . ?
C3 C4 1.380(7) . ?
C3 C11 1.529(6) . ?
C4 C5 1.410(6) . ?
C5 C6 1.444(6) . ?
C5 C15 1.557(7) . ?
C7 C9 1.528(7) . ?
C7 C10 1.549(8) . ?
C7 C8 1.550(7) . ?
C11 C14 1.521(8) . ?
C11 C13 1.538(8) . ?
C11 C12 1.550(7) . ?
C15 C17 1.532(7) . ?
C15 C18 1.552(7) . ?
C15 C16 1.569(7) . ?
